data_1536322
loop_
_publ_author_name
'Weil, M.'

_publ_section_title
;
 Single crystal growth, crystal structure and thermal behaviour of
 mercury(II) pyrophosphate dihydrate
;
_journal_name_full
;
Monatshefte fuer Chemie und verwandte Teile anderer Wissenschaften (109,1978-)
;
_journal_page_first 1509
_journal_page_last 1518
_journal_volume 134
_journal_year 2003
_chemical_formula_sum 'H4 Hg2 O9 P2'
_chemical_name_systematic 'Hg2 (P2 O7) (H2 O)2'
_space_group_IT_number 2
_symmetry_space_group_name_Hall '-P 1'
_symmetry_space_group_name_H-M 'P -1'
_cell_angle_alpha 84.685
_cell_angle_beta 75.158
_cell_angle_gamma 72.818
_cell_formula_units_Z 2
_cell_length_a 6.9374
_cell_length_b 7.4396
_cell_length_c 7.9863
_cell_volume 380.587
_citation_journal_id_ASTM MOCMB7
_cod_data_source_file Weil_MOCMB7_2003_1028.cif
_cod_data_source_block H4Hg2O9P2
_cod_original_cell_volume 380.5868
_cod_database_code 1536322

loop_
_symmetry_equiv_pos_as_xyz
x,y,z
-x,-y,-z

loop_
_atom_site_label
_atom_site_type_symbol
_atom_site_fract_x
_atom_site_fract_y
_atom_site_fract_z
_atom_site_occupancy
_atom_site_U_iso_or_equiv
O8 O-2 0.4533 0.3132 0.6294 1 0.0
H2 H+1 0.166 0.11 0.135 1 0.0
O2 O-2 0.113 0.1705 0.0588 1 0.0
H4 H+1 0.787 -0.019 0.14 1 0.0
H1 H+1 0.161 0.255 0.015 1 0.0
O3 O-2 0.1626 0.7595 0.5202 1 0.0
P1 P+5 0.22329 0.53759 0.18768 1 0.0
O5 O-2 0.2751 0.734 0.1969 1 0.0
Hg2 Hg+2 0.73746 0.36657 0.24734 1 0.0
Hg1 Hg+2 0.19273 0.23042 0.52302 1 0.0
O1 O-2 0.0083 0.4287 0.7254 1 0.0
O6 O-2 0.3067 0.0068 0.3285 1 0.0
O4 O-2 0.2678 0.4927 -0.0018 1 0.0
H3 H+1 0.608 0.013 0.265 1 0.0
P2 P+5 0.32924 0.79656 0.36363 1 0.0
O9 O-2 0.7224 0.0322 0.2399 1 0.0
O7 O-2 0.3601 0.3886 0.2825 1 0.0
